data_4079660
loop_
_publ_author_name
'Banerjee, Dipshikha'
'Buzas, Andrea K.'
'Besnard, C\'eline'
'K\"undig, E. Peter'

_publ_section_title
;
 Chiral N-Heterocyclic Carbene Gold Complexes: Synthesis, Properties, and
 Application in Asymmetric Catalysis
;
_journal_issue 23
_journal_name_full Organometallics
_journal_page_first 8348
_journal_paper_doi 10.1021/om300917m
_journal_volume 31
_journal_year 2012
_chemical_absolute_configuration ad
_chemical_formula_moiety '2(C14.5 H19 Au0.5 F3 N1.5 O3 S)'
_chemical_formula_sum 'C29 H38 Au F6 N3 O6 S2'
_chemical_formula_weight 899.71
_chemical_name_systematic
;
 ? 
;
_space_group_crystal_system monoclinic
_space_group_IT_number 5
_space_group_name_Hall 'C 2y'
_space_group_name_H-M_alt 'C 1 2 1'
_symmetry_space_group_name_Hall 'C 2y'
_symmetry_space_group_name_H-M 'C 1 2 1'
_atom_sites_solution_hydrogens geom
_atom_sites_solution_primary direct
_atom_sites_solution_secondary difmap
_audit_creation_date 2011-05-30
_audit_creation_method
;
  Olex2 1.1-beta
  (compiled 2011.02.15 svn.r1672, GUI svn.r3494)
;
_cell_angle_alpha 90.00
_cell_angle_beta 100.0291(13)
_cell_angle_gamma 90.00
_cell_formula_units_Z 2
_cell_length_a 16.8311(2)
_cell_length_b 11.27375(19)
_cell_length_c 9.36012(12)
_cell_measurement_reflns_used 5852
_cell_measurement_temperature 180.6
_cell_measurement_theta_max 73.2492
_cell_measurement_theta_min 2.6638
_cell_volume 1748.94(4)
_computing_cell_refinement
;
CrysAlisPro, Agilent Technologies,
Version 1.171.35.11 (release 16-05-2011 CrysAlis171 .NET)
(compiled May 16 2011,17:55:39)
;
_computing_data_collection
;
CrysAlisPro, Agilent Technologies,
Version 1.171.35.11 (release 16-05-2011 CrysAlis171 .NET)
(compiled May 16 2011,17:55:39)
;
_computing_data_reduction
;
CrysAlisPro, Agilent Technologies,
Version 1.171.35.11 (release 16-05-2011 CrysAlis171 .NET)
(compiled May 16 2011,17:55:39)
;
_computing_molecular_graphics
;
O. V. Dolomanov, L. J. Bourhis, R. J. Gildea, J. A. K. Howard and H. Puschmann,
OLEX2: a complete structure solution, refinement and analysis program.
J. Appl. Cryst. (2009). 42, 339-341.
;
_computing_publication_material
;
O. V. Dolomanov, L. J. Bourhis, R. J. Gildea, J. A. K. Howard and H. Puschmann,
OLEX2: a complete structure solution, refinement and analysis program.
J. Appl. Cryst. (2009). 42, 339-341.
;
_computing_structure_refinement 'SHELXL-97 (Sheldrick, 2008)'
_computing_structure_solution 'SHELXS-97 (Sheldrick, 2008)'
_diffrn_ambient_temperature 180.6
_diffrn_detector_area_resol_mean 10.4679
_diffrn_measured_fraction_theta_full 0.982
_diffrn_measured_fraction_theta_max 0.982
_diffrn_measurement_details
;
  1 omega  -90.00  -51.00   1.0000    1.5000
omega____ theta____ kappa____ phi______ frames
    -      -37.5849 -160.0000   80.0000 39

  2 omega    5.00  122.00   1.0000    1.5000
omega____ theta____ kappa____ phi______ frames
    -       37.5849   77.0000   30.0000 117

  3 omega   11.00  108.00   1.0000    1.5000
omega____ theta____ kappa____ phi______ frames
    -       37.5849   38.0000    0.0000 97

  4 omega   76.00  102.00   1.0000    1.5000
omega____ theta____ kappa____ phi______ frames
    -       37.5849   38.0000  150.0000 26

  5 omega  124.00  172.00   1.0000    2.0000
omega____ theta____ kappa____ phi______ frames
    -      109.7265  111.0000 -180.0000 48

  6 omega   90.00  162.00   1.0000    2.0000
omega____ theta____ kappa____ phi______ frames
    -      109.7265   45.0000  -60.0000 72

  7 omega   90.00  135.00   1.0000    2.0000
omega____ theta____ kappa____ phi______ frames
    -      109.7265 -160.0000   68.0000 45

  8 omega  103.00  129.00   1.0000    2.0000
omega____ theta____ kappa____ phi______ frames
    -      109.7265  111.0000   60.0000 26

  9 omega   40.00   74.00   1.0000    2.0000
omega____ theta____ kappa____ phi______ frames
    -      109.7265  -45.0000  -30.0000 34

 10 omega   57.00  168.00   1.0000    2.0000
omega____ theta____ kappa____ phi______ frames
    -      109.7265   15.0000 -120.0000 111

 11 omega   32.00  118.00   1.0000    2.0000
omega____ theta____ kappa____ phi______ frames
    -      109.7265  -77.0000   90.0000 86

 12 omega -122.00   -1.00   1.0000    1.5000
omega____ theta____ kappa____ phi______ frames
    -      -37.5849  -77.0000  120.0000 121

 13 omega -115.00  -21.00   1.0000    1.5000
omega____ theta____ kappa____ phi______ frames
    -      -37.5849  160.0000  -68.0000 94

 14 omega    6.00  117.00   1.0000    1.5000
omega____ theta____ kappa____ phi______ frames
    -       37.5849   38.0000  -90.0000 111

 15 omega   29.00  178.00   1.0000    2.0000
omega____ theta____ kappa____ phi______ frames
    -      109.7265   15.0000  150.0000 149

 16 omega   31.00   77.00   1.0000    2.0000
omega____ theta____ kappa____ phi______ frames
    -      109.7265  -45.0000  -90.0000 46

 17 omega   31.00   77.00   1.0000    2.0000
omega____ theta____ kappa____ phi______ frames
    -      109.7265  -45.0000 -150.0000 46

 18 omega   74.00  178.00   1.0000    2.0000
omega____ theta____ kappa____ phi______ frames
    -      109.7265   77.0000 -120.0000 104

 19 omega   28.00   70.00   1.0000    2.0000
omega____ theta____ kappa____ phi______ frames
    -      109.7265  -28.0000  114.0000 42

 20 omega   74.00  178.00   1.0000    2.0000
omega____ theta____ kappa____ phi______ frames
    -      109.7265   77.0000    0.0000 104
;
_diffrn_measurement_device_type 'SuperNova, Dual, Cu at zero, Atlas'
_diffrn_measurement_method '\w scans'
_diffrn_orient_matrix_UB_11 -0.0095643000
_diffrn_orient_matrix_UB_12 0.0478737000
_diffrn_orient_matrix_UB_13 -0.1562459000
_diffrn_orient_matrix_UB_21 -0.0915548000
_diffrn_orient_matrix_UB_22 0.0129789000
_diffrn_orient_matrix_UB_23 -0.0049037000
_diffrn_orient_matrix_UB_31 0.0128785000
_diffrn_orient_matrix_UB_32 0.1273456000
_diffrn_orient_matrix_UB_33 0.0591115000
_diffrn_radiation_monochromator mirror
_diffrn_radiation_type 'Cu K\a'
_diffrn_radiation_wavelength 1.5418
_diffrn_reflns_av_R_equivalents 0.0323
_diffrn_reflns_av_unetI/netI 0.0316
_diffrn_reflns_limit_h_max 20
_diffrn_reflns_limit_h_min -20
_diffrn_reflns_limit_k_max 13
_diffrn_reflns_limit_k_min -13
_diffrn_reflns_limit_l_max 11
_diffrn_reflns_limit_l_min -11
_diffrn_reflns_number 6613
_diffrn_reflns_theta_full 73.39
_diffrn_reflns_theta_max 73.39
_diffrn_reflns_theta_min 4.74
_diffrn_source 'SuperNova (Cu) X-ray Source'
_diffrn_standards_number 0
_exptl_absorpt_coefficient_mu 9.698
_exptl_absorpt_correction_T_max 0.399
_exptl_absorpt_correction_T_min 0.168
_exptl_absorpt_correction_type analytical
_exptl_absorpt_process_details
;
CrysAlisPro, Agilent Technologies,
Version 1.171.35.11 (release 16-05-2011 CrysAlis171 .NET)
(compiled May 16 2011,17:55:39)
Analytical numeric absorption correction using a multifaceted crystal
            model based on expressions derived by R.C. Clark & J.S. Reid.
(Clark, R. C. & Reid, J. S. (1995). Acta Cryst. A51, 887-897)
;
_exptl_crystal_colour orange
_exptl_crystal_density_diffrn 1.708
_exptl_crystal_density_method 'not measured'
_exptl_crystal_description block
_exptl_crystal_F_000 892
_exptl_crystal_size_max 0.3433
_exptl_crystal_size_mid 0.1757
_exptl_crystal_size_min 0.1549
_refine_diff_density_max 1.083
_refine_diff_density_min -1.055
_refine_diff_density_rms 0.097
_refine_ls_abs_structure_details 'Flack H D (1983), Acta Cryst. A39, 876-881'
_refine_ls_abs_structure_Flack 0.03(1)
_refine_ls_extinction_method none
_refine_ls_goodness_of_fit_ref 1.052
_refine_ls_hydrogen_treatment constr
_refine_ls_matrix_type full
_refine_ls_number_parameters 219
_refine_ls_number_reflns 2947
_refine_ls_number_restraints 1
_refine_ls_restrained_S_all 1.051
_refine_ls_R_factor_all 0.0252
_refine_ls_R_factor_gt 0.0251
_refine_ls_shift/su_max 0.000
_refine_ls_shift/su_mean 0.000
_refine_ls_structure_factor_coef Fsqd
_refine_ls_weighting_details 'calc w=1/[\s^2^(Fo^2^)+(0.0466P)^2^+1.1782P] where P=(Fo^2^+2Fc^2^)/3'
_refine_ls_weighting_scheme calc
_refine_ls_wR_factor_gt 0.0663
_refine_ls_wR_factor_ref 0.0663
_reflns_number_gt 2946
_reflns_number_total 2947
_reflns_threshold_expression >2sigma(I)
_cod_data_source_file om300917m_si_002.cif
_cod_data_source_block RR19
_cod_database_code 4079660
_chemical_oxdiff_formula 'Au1 N2 S2 C25 F6 O6'
_reflns_odcompleteness_completeness 99.88
_reflns_odcompleteness_iscentric 1
_reflns_odcompleteness_theta 66.97

loop_
_space_group_symop_id
_space_group_symop_operation_xyz
1 'x, y, z'
2 '-x, y, -z'
3 'x+1/2, y+1/2, z'
4 '-x+1/2, y+1/2, -z'

loop_
_atom_site_label
_atom_site_type_symbol
_atom_site_fract_x
_atom_site_fract_y
_atom_site_fract_z
_atom_site_U_iso_or_equiv
_atom_site_adp_type
_atom_site_occupancy
_atom_site_symmetry_multiplicity
_atom_site_calc_flag
_atom_site_refinement_flags
S3 S 0.49394(11) 1.23622(15) 0.14884(18) 0.0530(4) Uani 1 1 d .
F9 F 0.6372(5) 1.1490(8) 0.2361(9) 0.100(2) Uani 1 1 d .
O5 O 0.4616(4) 1.1573(5) 0.2410(5) 0.0633(13) Uani 1 1 d .
F7 F 0.6041(6) 1.2929(8) 0.3663(8) 0.107(3) Uani 1 1 d .
C13 C 0.6196(4) 0.7847(7) 0.1949(8) 0.0397(16) Uani 1 1 d .
H13 H 0.6059 0.8703 0.2046 0.048 Uiso 1 1 calc R
C18 C 0.6185(4) 0.7282(9) 0.3453(7) 0.0515(19) Uani 1 1 d .
C19 C 0.6287(6) 0.6071(9) 0.3743(9) 0.074(3) Uani 1 1 d .
H19 H 0.6359 0.5550 0.2979 0.089 Uiso 1 1 calc R
C15 C 0.6978(5) 0.8641(9) 0.0140(11) 0.079(3) Uani 1 1 d .
H15A H 0.6550 0.8360 -0.0632 0.119 Uiso 1 1 calc R
H15B H 0.7494 0.8638 -0.0209 0.119 Uiso 1 1 calc R
H15C H 0.6855 0.9450 0.0416 0.119 Uiso 1 1 calc R
C16 C 0.7314(5) 0.6610(9) 0.1030(10) 0.079(3) Uani 1 1 d .
H16A H 0.7351 0.6072 0.1862 0.119 Uiso 1 1 calc R
H16B H 0.7845 0.6682 0.0744 0.119 Uiso 1 1 calc R
H16C H 0.6926 0.6293 0.0217 0.119 Uiso 1 1 calc R
O24 O 0.6022(4) 0.9213(6) 0.4292(5) 0.0785(19) Uani 1 1 d .
C23 C 0.6101(5) 0.8035(8) 0.4599(7) 0.063(2) Uani 1 1 d .
C22 C 0.6092(7) 0.7551(10) 0.5980(8) 0.091(3) Uani 1 1 d .
H22 H 0.6020 0.8057 0.6759 0.110 Uiso 1 1 calc R
C20 C 0.6285(8) 0.5611(10) 0.5110(9) 0.100(4) Uani 1 1 d .
H20 H 0.6353 0.4783 0.5280 0.120 Uiso 1 1 calc R
C21 C 0.6186(9) 0.6355(11) 0.6213(9) 0.106(4) Uani 1 1 d .
H21 H 0.6182 0.6042 0.7154 0.128 Uiso 1 1 calc R
C25 C 0.6034(9) 0.9971(16) 0.5490(10) 0.125(6) Uani 1 1 d .
H25A H 0.6040 1.0798 0.5169 0.188 Uiso 1 1 calc R
H25B H 0.6519 0.9813 0.6211 0.188 Uiso 1 1 calc R
H25C H 0.5553 0.9830 0.5924 0.188 Uiso 1 1 calc R
N11 N 0.5550(2) 0.7352(4) 0.0851(4) 0.0282(8) Uani 1 1 d .
C14 C 0.7033(3) 0.7829(7) 0.1448(8) 0.0541(17) Uani 1 1 d .
C17 C 0.7645(4) 0.8321(11) 0.2704(12) 0.096(4) Uani 1 1 d .
H17A H 0.7450 0.9079 0.3020 0.144 Uiso 1 1 calc R
H17B H 0.8163 0.8442 0.2385 0.144 Uiso 1 1 calc R
H17C H 0.7714 0.7757 0.3513 0.144 Uiso 1 1 calc R
C12 C 0.5303(3) 0.6098(5) 0.0701(6) 0.0400(12) Uani 1 1 d .
H12A H 0.5050 0.5838 0.1528 0.048 Uiso 1 1 calc R
H12B H 0.5767 0.5576 0.0630 0.048 Uiso 1 1 calc R
Au1 Au 0.5000 0.98052(2) 0.0000 0.03184(8) Uani 1 2 d S
F8 F 0.6385(4) 1.3289(6) 0.1629(8) 0.103(2) Uani 1 1 d .
O4 O 0.4646(4) 1.3542(5) 0.1278(7) 0.0704(16) Uani 1 1 d .
C6 C 0.6009(6) 1.2489(9) 0.2348(11) 0.075(3) Uani 1 1 d .
N2 N 0.5000 1.1704(12) 0.0000 0.043(3) Uani 1 2 d S
C10 C 0.5000 0.8087(11) 0.0000 0.025(2) Uani 1 2 d S

loop_
_atom_site_aniso_label
_atom_site_aniso_U_11
_atom_site_aniso_U_22
_atom_site_aniso_U_33
_atom_site_aniso_U_23
_atom_site_aniso_U_13
_atom_site_aniso_U_12
S3 0.0810(10) 0.0269(9) 0.0602(8) -0.0035(6) 0.0377(7) -0.0035(7)
F9 0.085(4) 0.089(6) 0.115(6) -0.028(4) -0.008(4) -0.001(4)
O5 0.099(4) 0.041(3) 0.062(3) 0.001(2) 0.047(3) -0.006(3)
F7 0.139(6) 0.102(7) 0.078(4) -0.044(4) 0.016(4) -0.031(5)
C13 0.042(3) 0.028(4) 0.044(3) -0.013(3) -0.007(2) 0.009(3)
C18 0.061(3) 0.055(6) 0.031(3) -0.012(3) -0.013(2) 0.020(4)
C19 0.112(6) 0.048(5) 0.047(3) 0.006(4) -0.028(4) 0.034(5)
C15 0.057(4) 0.087(8) 0.101(6) -0.003(5) 0.035(4) -0.002(4)
C16 0.059(4) 0.080(7) 0.095(6) -0.041(5) 0.005(4) 0.017(4)
O24 0.127(5) 0.060(4) 0.043(2) -0.026(2) 0.000(3) 0.031(3)
C23 0.085(5) 0.058(5) 0.040(3) -0.005(3) -0.007(3) 0.027(4)
C22 0.143(9) 0.089(8) 0.035(3) -0.012(4) -0.007(4) 0.028(7)
C20 0.158(10) 0.078(7) 0.047(4) 0.008(4) -0.031(5) 0.027(7)
C21 0.168(11) 0.091(9) 0.048(4) 0.019(5) -0.015(5) 0.035(8)
C25 0.212(13) 0.086(12) 0.077(5) -0.052(8) 0.023(6) 0.041(11)
N11 0.0388(18) 0.013(2) 0.0306(16) -0.0039(15) -0.0004(15) 0.0017(17)
C14 0.039(3) 0.053(5) 0.067(4) -0.027(3) -0.002(2) 0.010(3)
C17 0.042(3) 0.121(9) 0.118(7) -0.076(7) -0.007(4) 0.002(4)
C12 0.052(3) 0.020(3) 0.040(3) 0.000(2) -0.011(2) 0.003(2)
Au1 0.03931(11) 0.01784(14) 0.03816(11) 0.000 0.00622(7) 0.000
F8 0.109(4) 0.088(5) 0.120(5) -0.016(4) 0.041(4) -0.045(4)
O4 0.112(4) 0.030(3) 0.084(3) -0.002(2) 0.061(3) 0.002(3)
C6 0.098(6) 0.044(6) 0.088(6) -0.027(5) 0.032(5) -0.026(5)
N2 0.048(5) 0.015(5) 0.072(7) 0.000 0.027(5) 0.000
C10 0.048(5) 0.011(5) 0.014(3) 0.000 -0.002(3) 0.000

loop_
_atom_type_symbol
_atom_type_description
_atom_type_scat_dispersion_real
_atom_type_scat_dispersion_imag
_atom_type_scat_source
C C 0.0181 0.0091 'International Tables Vol C Tables 4.2.6.8 and 6.1.1.4'
H H 0.0000 0.0000 'International Tables Vol C Tables 4.2.6.8 and 6.1.1.4'
Au Au -4.4197 7.2980 'International Tables Vol C Tables 4.2.6.8 and 6.1.1.4'
F F 0.0727 0.0534 'International Tables Vol C Tables 4.2.6.8 and 6.1.1.4'
N N 0.0311 0.0180 'International Tables Vol C Tables 4.2.6.8 and 6.1.1.4'
O O 0.0492 0.0322 'International Tables Vol C Tables 4.2.6.8 and 6.1.1.4'
S S 0.3331 0.5567 'International Tables Vol C Tables 4.2.6.8 and 6.1.1.4'

loop_
_exptl_crystal_face_index_h
_exptl_crystal_face_index_k
_exptl_crystal_face_index_l
_exptl_crystal_face_perp_dist
_exptl_oxdiff_crystal_face_indexfrac_h
_exptl_oxdiff_crystal_face_indexfrac_k
_exptl_oxdiff_crystal_face_indexfrac_l
_exptl_oxdiff_crystal_face_x
_exptl_oxdiff_crystal_face_y
_exptl_oxdiff_crystal_face_z
1 0 0 0.0775 1.0000 0.0000 -0.0000 -0.0096 -0.0916 0.0129
-3 -4 5 0.0839 -3.0000 -4.0000 5.0000 -0.9440 0.1982 -0.2525
-8 2 4 0.0581 -8.0000 2.0000 4.0000 -0.4527 0.7388 0.3881
-9 4 0 0.0898 -9.0000 4.0000 -0.0000 0.2776 0.8759 0.3935
-1 3 -5 0.0869 -1.0000 3.0000 -5.0000 0.9344 0.1550 0.0736
-4 -1 6 0.0814 -4.0000 -1.0000 6.0000 -0.9471 0.3238 0.1758
-1 0 -1 0.0932 -1.0000 -0.0000 -1.0000 0.1658 0.0965 -0.0720
1 0 1 0.0777 1.0000 0.0000 1.0000 -0.1658 -0.0965 0.0720
0 -1 0 0.1541 0.0000 -1.0000 0.0000 -0.0479 -0.0130 -0.1273
0 1 0 0.1541 -0.0000 1.0000 -0.0000 0.0479 0.0130 0.1273
-1 0 0 0.0775 -1.0000 -0.0000 0.0000 0.0096 0.0916 -0.0129
4 1 -6 0.0814 4.0000 1.0000 -6.0000 0.9471 -0.3238 -0.1758

loop_
_geom_angle_atom_site_label_1
_geom_angle_atom_site_label_2
_geom_angle_atom_site_label_3
_geom_angle
_geom_angle_site_symmetry_1
_geom_angle_site_symmetry_3
O5 S3 O4 120.9(3) . .
O5 S3 C6 103.5(4) . .
O5 S3 N2 109.2(5) . .
O4 S3 C6 106.1(5) . .
O4 S3 N2 112.8(5) . .
N2 S3 C6 102.2(3) . .
C18 C13 C14 115.0(6) . .
N11 C13 C18 110.8(6) . .
N11 C13 C14 112.4(5) . .
C19 C18 C13 124.0(7) . .
C23 C18 C13 117.9(8) . .
C23 C18 C19 118.1(8) . .
C20 C19 C18 121.9(9) . .
C23 O24 C25 115.9(8) . .
C18 C23 C22 119.3(8) . .
O24 C23 C18 116.8(7) . .
O24 C23 C22 123.9(7) . .
C21 C22 C23 120.6(8) . .
C21 C20 C19 119.4(10) . .
C20 C21 C22 120.7(9) . .
C13 N11 C12 126.4(5) . .
C10 N11 C13 120.9(6) . .
C10 N11 C12 111.6(5) . .
C15 C14 C13 107.7(6) . .
C15 C14 C16 108.3(7) . .
C15 C14 C17 109.9(8) . .
C16 C14 C13 115.1(7) . .
C17 C14 C13 106.7(6) . .
C17 C14 C16 109.1(6) . .
N11 C12 C12 102.7(3) . 2_655
C10 Au1 N2 180.000(3) . .
F9 C6 S3 111.3(7) . .
F9 C6 F7 112.3(10) . .
F9 C6 F8 109.2(9) . .
F7 C6 S3 108.3(8) . .
F7 C6 F8 105.6(8) . .
F8 C6 S3 109.9(8) . .
S3 N2 S3 124.6(8) . 2_655
S3 N2 Au1 117.7(4) . .
S3 N2 Au1 117.7(4) 2_655 .
N11 C10 N11 106.6(9) . 2_655
N11 C10 Au1 126.7(5) . .
N11 C10 Au1 126.7(5) 2_655 .

loop_
_geom_bond_atom_site_label_1
_geom_bond_atom_site_label_2
_geom_bond_distance
_geom_bond_site_symmetry_2
S3 O5 1.413(5) .
S3 O4 1.421(6) .
S3 C6 1.845(11) .
S3 N2 1.597(6) .
F9 C6 1.281(13) .
F7 C6 1.319(11) .
C13 C18 1.549(12) .
C13 N11 1.470(7) .
C13 C14 1.560(9) .
C18 C19 1.396(13) .
C18 C23 1.395(10) .
C19 C20 1.381(13) .
C15 C14 1.519(12) .
C16 C14 1.527(10) .
O24 C23 1.360(11) .
O24 C25 1.407(10) .
C23 C22 1.405(11) .
C22 C21 1.370(16) .
C20 C21 1.364(15) .
N11 C12 1.474(7) .
N11 C10 1.386(8) .
C14 C17 1.526(9) .
C12 C12 1.514(9) 2_655
Au1 N2 2.140(13) .
Au1 C10 1.937(13) .
F8 C6 1.347(11) .
N2 S3 1.597(6) 2_655
C10 N11 1.386(8) 2_655
